data_7200817
loop_
_publ_author_name
'Hao, Hong-Qing'
'Liu, Wen-Ting'
'Tan, Wei'
'Lin, Zhuo-Jia'
'Tong, Ming-Liang'

_publ_section_title
;
 Spontaneous resolution of chiral metal mandelates by stereochemical
 control
;
_journal_issue 6
_journal_name_full CrystEngComm
_journal_page_first 967
_journal_paper_doi 10.1039/b822506k
_journal_volume 11
_journal_year 2009
_chemical_absolute_configuration S
_chemical_formula_sum 'C29 H28 Co N2 O6'
_chemical_formula_weight 559.46
_chemical_name_systematic
;
?
;
_space_group_IT_number 178
_symmetry_cell_setting hexagonal
_symmetry_space_group_name_Hall 'P 61 2 (0 0 5)'
_symmetry_space_group_name_H-M 'P 61 2 2'
_atom_sites_solution_hydrogens geom
_atom_sites_solution_primary direct
_atom_sites_solution_secondary difmap
_audit_creation_method SHELXL-97
_cell_angle_alpha 90.00
_cell_angle_beta 90.00
_cell_angle_gamma 120.00
_cell_formula_units_Z 6
_cell_length_a 11.5834(17)
_cell_length_b 11.5834(17)
_cell_length_c 33.052(10)
_cell_measurement_reflns_used 2359
_cell_measurement_temperature 293(2)
_cell_measurement_theta_max 25.99
_cell_measurement_theta_min 2.03
_cell_volume 3840.6(14)
_computing_cell_refinement 'Bruker SMART (Bruker, 1998)'
_computing_data_collection 'Bruker SMART (Bruker, 1998)'
_computing_data_reduction 'Bruker SAINT + & SHELXTL (Bruker, 1998)'
_computing_molecular_graphics 'Bruker SHELXTL'
_computing_publication_material 'Bruker SHELXTL'
_computing_structure_refinement 'SHELXL-97 (Sheldrick, 1997)'
_computing_structure_solution 'SHELXS-97 (Sheldrick, 1990)'
_diffrn_ambient_temperature 293(2)
_diffrn_measured_fraction_theta_full 0.921
_diffrn_measured_fraction_theta_max 0.921
_diffrn_measurement_device_type 'Bruker SMART CCD area detector'
_diffrn_measurement_method '\f and \w scans'
_diffrn_radiation_monochromator graphite
_diffrn_radiation_source 'fine-focus sealed tube'
_diffrn_radiation_type MoK\a
_diffrn_radiation_wavelength 0.71073
_diffrn_reflns_av_R_equivalents 0.0609
_diffrn_reflns_av_sigmaI/netI 0.1124
_diffrn_reflns_limit_h_max 3
_diffrn_reflns_limit_h_min -13
_diffrn_reflns_limit_k_max 14
_diffrn_reflns_limit_k_min 0
_diffrn_reflns_limit_l_max 36
_diffrn_reflns_limit_l_min -34
_diffrn_reflns_number 6403
_diffrn_reflns_theta_full 25.99
_diffrn_reflns_theta_max 25.99
_diffrn_reflns_theta_min 2.03
_exptl_absorpt_coefficient_mu 0.718
_exptl_absorpt_correction_T_max 0.9317
_exptl_absorpt_correction_T_min 0.7872
_exptl_absorpt_correction_type multi-scan
_exptl_absorpt_process_details 'SADABS (Bruker, 2002)'
_exptl_crystal_colour purple
_exptl_crystal_density_diffrn 1.451
_exptl_crystal_density_method 'not measured'
_exptl_crystal_description block
_exptl_crystal_F_000 1746
_exptl_crystal_size_max 0.35
_exptl_crystal_size_mid 0.27
_exptl_crystal_size_min 0.10
_refine_diff_density_max 0.254
_refine_diff_density_min -0.302
_refine_diff_density_rms 0.045
_refine_ls_abs_structure_details 'Flack H D (1983), Acta Cryst. A39, 876-881'
_refine_ls_abs_structure_Flack 0.00(4)
_refine_ls_extinction_method none
_refine_ls_goodness_of_fit_ref 1.046
_refine_ls_hydrogen_treatment mixed
_refine_ls_matrix_type full
_refine_ls_number_parameters 245
_refine_ls_number_reflns 2359
_refine_ls_number_restraints 49
_refine_ls_restrained_S_all 1.073
_refine_ls_R_factor_all 0.1003
_refine_ls_R_factor_gt 0.0537
_refine_ls_shift/su_max 0.000
_refine_ls_shift/su_mean 0.000
_refine_ls_structure_factor_coef Fsqd
_refine_ls_weighting_details 'calc w=1/[\s^2^(Fo^2^)+(0.0000P)^2^+0.0000P] where P=(Fo^2^+2Fc^2^)/3'
_refine_ls_weighting_scheme calc
_refine_ls_wR_factor_gt 0.1102
_refine_ls_wR_factor_ref 0.1282
_reflns_number_gt 1534
_reflns_number_total 2359
_reflns_threshold_expression >2sigma(I)
_cod_data_source_file b822506k.txt
_cod_data_source_block complex5S
_cod_original_cell_volume 3840.7(14)
_cod_original_sg_symbol_H-M P6122
_cod_database_code 7200817

loop_
_symmetry_equiv_pos_as_xyz
'x, y, z'
'-y, x-y, z+1/3'
'-x+y, -x, z+2/3'
'-x, -y, z+1/2'
'y, -x+y, z+5/6'
'x-y, x, z+1/6'
'y, x, -z+1/3'
'x-y, -y, -z'
'-x, -x+y, -z+2/3'
'-y, -x, -z+5/6'
'-x+y, y, -z+1/2'
'x, x-y, -z+1/6'

loop_
_atom_site_label
_atom_site_type_symbol
_atom_site_fract_x
_atom_site_fract_y
_atom_site_fract_z
_atom_site_U_iso_or_equiv
_atom_site_adp_type
_atom_site_occupancy
_atom_site_symmetry_multiplicity
_atom_site_calc_flag
_atom_site_refinement_flags
_atom_site_disorder_assembly
_atom_site_disorder_group
Co1 Co 0.25624(8) 0.12812(4) 0.0833 0.0515(3) Uani 1 2 d S . .
O1 O 0.1081(3) -0.0636(3) 0.19050(11) 0.0636(10) Uani 1 1 d . . .
O2 O 0.2331(3) 0.0826(3) 0.14354(10) 0.0523(9) Uani 1 1 d . . .
O3 O 0.1084(3) -0.0762(3) 0.08357(12) 0.0522(8) Uani 1 1 d D . .
H3O H 0.049(4) -0.110(5) 0.0654(12) 0.074(19) Uiso 1 1 d D . .
C1 C 0.1392(5) -0.0287(5) 0.15494(16) 0.0452(11) Uani 1 1 d . . .
C2 C 0.0526(4) -0.1301(4) 0.12227(15) 0.0452(12) Uani 1 1 d . . .
H2 H -0.0372 -0.1417 0.1236 0.054 Uiso 1 1 calc R . .
C3 C 0.0414(5) -0.2650(5) 0.12797(15) 0.0547(14) Uani 1 1 d D . .
C4 C -0.0807(6) -0.3785(5) 0.1307(2) 0.085(2) Uani 1 1 d DU . .
H4 H -0.1580 -0.3728 0.1297 0.102 Uiso 1 1 calc R . .
C5 C -0.0895(9) -0.5023(6) 0.1350(2) 0.118(3) Uani 1 1 d DU . .
H5 H -0.1724 -0.5794 0.1367 0.141 Uiso 1 1 calc R . .
C6 C 0.0213(12) -0.5096(8) 0.1367(3) 0.126(3) Uani 1 1 d DU . .
H6 H 0.0147 -0.5926 0.1396 0.152 Uiso 1 1 calc R . .
C7 C 0.1434(9) -0.3995(9) 0.1343(2) 0.120(3) Uani 1 1 d DU . .
H7 H 0.2197 -0.4068 0.1358 0.144 Uiso 1 1 calc R . .
C8 C 0.1540(6) -0.2751(6) 0.1296(2) 0.087(2) Uani 1 1 d DU . .
H8 H 0.2375 -0.1989 0.1276 0.104 Uiso 1 1 calc R . .
N1 N 0.3955(19) 0.0437(15) 0.0735(7) 0.042(4) Uani 0.50 1 d P . 1
C9 C 0.355(2) -0.056(2) 0.0453(8) 0.056(5) Uani 0.50 1 d P . 1
H9 H 0.2765 -0.0839 0.0308 0.067 Uiso 0.50 1 calc PR . 1
C10 C 0.4300(14) -0.1151(14) 0.0389(5) 0.056(4) Uani 0.50 1 d P . 1
H10 H 0.4025 -0.1830 0.0199 0.068 Uiso 0.50 1 calc PR . 1
C11 C 0.5490(15) -0.0740(13) 0.0606(5) 0.045(4) Uani 0.50 1 d P . 1
C12 C 0.577(2) 0.023(2) 0.0877(7) 0.052(6) Uani 0.50 1 d P . 1
H12 H 0.6516 0.0514 0.1040 0.062 Uiso 0.50 1 calc PR . 1
C13 C 0.507(2) 0.0808(15) 0.0927(5) 0.052(4) Uani 0.50 1 d P . 1
H13 H 0.5368 0.1515 0.1108 0.063 Uiso 0.50 1 calc PR . 1
C14 C 0.6356(12) -0.1359(13) 0.0497(4) 0.060(3) Uani 0.50 1 d P . 1
H14A H 0.5775 -0.2264 0.0404 0.072 Uiso 0.50 1 calc PR . 1
H14B H 0.6930 -0.0861 0.0272 0.072 Uiso 0.50 1 calc PR . 1
C15 C 0.7214(14) -0.1393(7) 0.0833 0.060(4) Uani 0.50 2 d SP . 1
H15 H 0.7779 -0.0467 0.0933 0.072 Uiso 0.50 1 d PR . 1
N1' N 0.4020(19) 0.0964(14) 0.0741(6) 0.046(4) Uani 0.50 1 d P . 2
C9' C 0.390(2) -0.003(2) 0.0528(7) 0.055(5) Uani 0.50 1 d P . 2
H9' H 0.3099 -0.0493 0.0390 0.066 Uiso 0.50 1 calc PR . 2
C10' C 0.4757(17) -0.0508(15) 0.0472(5) 0.063(4) Uani 0.50 1 d P . 2
H10' H 0.4582 -0.1163 0.0280 0.075 Uiso 0.50 1 calc PR . 2
C11' C 0.589(2) 0.001(2) 0.0711(6) 0.042(5) Uani 0.50 1 d P . 2
C12' C 0.6077(15) 0.0976(14) 0.0969(5) 0.055(4) Uani 0.50 1 d P . 2
H12' H 0.6826 0.1363 0.1134 0.066 Uiso 0.50 1 calc PR . 2
C13' C 0.5116(17) 0.1414(15) 0.0990(5) 0.061(5) Uani 0.50 1 d P . 2
H13' H 0.5243 0.2044 0.1186 0.073 Uiso 0.50 1 calc PR . 2
C14' C 0.6772(12) -0.0610(11) 0.0701(5) 0.072(4) Uani 0.50 1 d P . 2
H14C H 0.7106 -0.0571 0.0429 0.086 Uiso 0.50 1 calc PR . 2
H14D H 0.7528 -0.0132 0.0880 0.086 Uiso 0.50 1 calc PR . 2
C15' C 0.5952(18) -0.2024(9) 0.0833 0.100(6) Uani 0.50 2 d SP . 2
H15' H 0.5389 -0.2540 0.0609 0.120 Uiso 0.50 1 d PR . 2

loop_
_atom_site_aniso_label
_atom_site_aniso_U_11
_atom_site_aniso_U_22
_atom_site_aniso_U_33
_atom_site_aniso_U_23
_atom_site_aniso_U_13
_atom_site_aniso_U_12
Co1 0.0427(5) 0.0690(5) 0.0341(6) -0.0010(4) 0.000 0.0214(3)
O1 0.088(3) 0.052(2) 0.030(3) -0.0023(16) -0.0026(18) 0.0199(18)
O2 0.0515(18) 0.059(2) 0.039(2) -0.0061(15) -0.0029(15) 0.0215(17)
O3 0.062(2) 0.061(2) 0.032(3) -0.0051(17) -0.012(2) 0.0293(17)
C1 0.059(3) 0.054(3) 0.030(4) -0.004(2) -0.001(2) 0.034(3)
C2 0.048(3) 0.052(3) 0.035(4) -0.002(2) -0.006(2) 0.024(2)
C3 0.086(4) 0.055(3) 0.036(4) -0.008(2) -0.010(3) 0.046(3)
C4 0.107(5) 0.048(3) 0.085(6) -0.003(3) -0.009(4) 0.029(3)
C5 0.185(9) 0.062(4) 0.078(6) -0.003(4) -0.011(6) 0.041(5)
C6 0.259(11) 0.110(6) 0.053(5) -0.003(5) -0.010(7) 0.125(7)
C7 0.202(8) 0.142(7) 0.094(7) 0.001(6) -0.008(6) 0.145(7)
C8 0.133(6) 0.100(4) 0.067(5) 0.004(3) -0.009(4) 0.087(4)
N1 0.067(9) 0.052(12) 0.037(9) 0.007(9) 0.008(7) 0.052(10)
C9 0.039(10) 0.085(15) 0.035(11) -0.043(9) -0.024(7) 0.025(10)
C10 0.042(8) 0.055(8) 0.057(10) -0.026(7) -0.006(6) 0.013(7)
C11 0.060(9) 0.031(7) 0.045(9) 0.007(6) 0.004(6) 0.023(7)
C12 0.056(11) 0.061(11) 0.047(15) -0.019(12) -0.004(9) 0.036(10)
C13 0.086(12) 0.067(10) 0.030(8) -0.010(7) -0.004(7) 0.058(10)
C14 0.058(7) 0.058(8) 0.049(10) 0.010(6) 0.017(6) 0.018(7)
C15 0.070(10) 0.043(5) 0.077(12) 0.012(6) 0.000 0.035(5)
N1' 0.055(6) 0.053(10) 0.045(8) 0.006(8) -0.005(4) 0.039(7)
C9' 0.036(11) 0.082(17) 0.048(15) -0.037(11) -0.023(9) 0.030(11)
C10' 0.070(13) 0.069(11) 0.039(10) -0.013(8) 0.000(8) 0.027(11)
C11' 0.050(8) 0.043(12) 0.036(13) 0.013(10) 0.024(9) 0.027(8)
C12' 0.047(8) 0.066(10) 0.060(11) -0.001(8) -0.019(6) 0.035(8)
C13' 0.066(8) 0.079(11) 0.065(11) -0.025(9) -0.015(6) 0.056(9)
C14' 0.065(8) 0.061(8) 0.094(13) 0.013(7) 0.000(7) 0.035(7)
C15' 0.056(12) 0.107(12) 0.12(2) 0.001(13) 0.000 0.028(6)

loop_
_atom_type_symbol
_atom_type_description
_atom_type_scat_dispersion_real
_atom_type_scat_dispersion_imag
_atom_type_scat_source
C C 0.0033 0.0016 'International Tables Vol C Tables 4.2.6.8 and 6.1.1.4'
H H 0.0000 0.0000 'International Tables Vol C Tables 4.2.6.8 and 6.1.1.4'
N N 0.0061 0.0033 'International Tables Vol C Tables 4.2.6.8 and 6.1.1.4'
O O 0.0106 0.0060 'International Tables Vol C Tables 4.2.6.8 and 6.1.1.4'
Co Co 0.3494 0.9721 'International Tables Vol C Tables 4.2.6.8 and 6.1.1.4'

loop_
_geom_angle_atom_site_label_1
_geom_angle_atom_site_label_2
_geom_angle_atom_site_label_3
_geom_angle
_geom_angle_site_symmetry_1
_geom_angle_site_symmetry_3
_geom_angle_publ_flag
N1' Co1 N1' 81.0(10) 12 . ?
N1' Co1 O2 96.9(6) 12 12 ?
N1' Co1 O2 93.0(6) . 12 ?
N1' Co1 O2 93.0(6) 12 . ?
N1' Co1 O2 96.9(6) . . ?
O2 Co1 O2 166.94(17) 12 . ?
N1' Co1 O3 94.8(5) 12 12 ?
N1' Co1 O3 169.0(5) . 12 ?
O2 Co1 O3 77.26(14) 12 12 ?
O2 Co1 O3 93.51(14) . 12 ?
N1' Co1 O3 169.0(5) 12 . ?
N1' Co1 O3 94.8(5) . . ?
O2 Co1 O3 93.51(14) 12 . ?
O2 Co1 O3 77.26(14) . . ?
O3 Co1 O3 91.05(17) 12 . ?
N1' Co1 N1 12.2(8) 12 12 ?
N1' Co1 N1 92.8(5) . 12 ?
O2 Co1 N1 93.3(5) 12 12 ?
O2 Co1 N1 94.7(6) . 12 ?
O3 Co1 N1 82.6(4) 12 12 ?
O3 Co1 N1 169.5(6) . 12 ?
N1' Co1 N1 92.8(5) 12 . ?
N1' Co1 N1 12.2(8) . . ?
O2 Co1 N1 94.7(6) 12 . ?
O2 Co1 N1 93.3(5) . . ?
O3 Co1 N1 169.5(6) 12 . ?
O3 Co1 N1 82.6(5) . . ?
N1 Co1 N1 104.8(9) 12 . ?
C1 O2 Co1 119.4(3) . . ?
C2 O3 Co1 115.4(3) . . ?
C2 O3 H3O 110(4) . . ?
Co1 O3 H3O 122(3) . . ?
O1 C1 O2 125.5(5) . . ?
O1 C1 C2 116.4(4) . . ?
O2 C1 C2 118.1(5) . . ?
O3 C2 C3 110.4(4) . . ?
O3 C2 C1 108.3(4) . . ?
C3 C2 C1 112.7(4) . . ?
O3 C2 H2 108.4 . . ?
C3 C2 H2 108.4 . . ?
C1 C2 H2 108.4 . . ?
C8 C3 C4 119.1(4) . . ?
C8 C3 C2 120.0(5) . . ?
C4 C3 C2 120.9(5) . . ?
C3 C4 C5 120.2(5) . . ?
C3 C4 H4 119.9 . . ?
C5 C4 H4 119.9 . . ?
C6 C5 C4 119.6(6) . . ?
C6 C5 H5 120.2 . . ?
C4 C5 H5 120.2 . . ?
C5 C6 C7 121.7(6) . . ?
C5 C6 H6 119.2 . . ?
C7 C6 H6 119.2 . . ?
C6 C7 C8 119.4(6) . . ?
C6 C7 H7 120.3 . . ?
C8 C7 H7 120.3 . . ?
C3 C8 C7 119.9(6) . . ?
C3 C8 H8 120.1 . . ?
C7 C8 H8 120.1 . . ?
C13 N1 C9 118.4(16) . . ?
C13 N1 Co1 125.6(13) . . ?
C9 N1 Co1 115.9(16) . . ?
C10 C9 N1 119.4(17) . . ?
C10 C9 H9 120.3 . . ?
N1 C9 H9 120.3 . . ?
C9 C10 C11 120.8(12) . . ?
C9 C10 H10 119.6 . . ?
C11 C10 H10 119.6 . . ?
C12 C11 C10 113.9(16) . . ?
C12 C11 C14 127.5(16) . . ?
C10 C11 C14 118.5(12) . . ?
C13 C12 C11 125(2) . . ?
C13 C12 H12 117.7 . . ?
C11 C12 H12 117.7 . . ?
C12 C13 N1 122.7(16) . . ?
C12 C13 H13 118.6 . . ?
N1 C13 H13 118.6 . . ?
C15 C14 C11 115.5(10) . . ?
C15 C14 H14A 108.4 . . ?
C11 C14 H14A 108.4 . . ?
C15 C14 H14B 108.4 . . ?
C11 C14 H14B 108.4 . . ?
H14A C14 H14B 107.5 . . ?
C14 C15 C14 110.3(13) . 12_545 ?
C14 C15 H15 107.7 . . ?
C14 C15 H15 110.5 12_545 . ?
C9' N1' C13' 109.2(14) . . ?
C9' N1' Co1 122.9(16) . . ?
C13' N1' Co1 124.3(14) . . ?
N1' C9' C10' 131.2(17) . . ?
N1' C9' H9' 114.4 . . ?
C10' C9' H9' 114.4 . . ?
C9' C10' C11' 117.7(14) . . ?
C9' C10' H10' 121.1 . . ?
C11' C10' H10' 121.1 . . ?
C12' C11' C10' 116.6(19) . . ?
C12' C11' C14' 123(2) . . ?
C10' C11' C14' 119.8(18) . . ?
C11' C12' C13' 119.9(16) . . ?
C11' C12' H12' 120.0 . . ?
C13' C12' H12' 120.0 . . ?
N1' C13' C12' 124.5(13) . . ?
N1' C13' H13' 117.8 . . ?
C12' C13' H13' 117.8 . . ?
C15' C14' C11' 107.8(12) . . ?
C15' C14' H14C 110.1 . . ?
C11' C14' H14C 110.1 . . ?
H15 C14' H14C 103.0 . . ?
C15' C14' H14D 110.1 . . ?
C11' C14' H14D 110.1 . . ?
H14C C14' H14D 108.5 . . ?
C14' C15' C14' 113.0(15) 12_545 . ?
C14' C15' H15' 109.1 12_545 . ?
C14' C15' H15' 108.4 . . ?

loop_
_geom_bond_atom_site_label_1
_geom_bond_atom_site_label_2
_geom_bond_distance
_geom_bond_site_symmetry_2
_geom_bond_publ_flag
Co1 N1' 1.924(16) 12 ?
Co1 N1' 1.924(16) . ?
Co1 O2 2.042(3) 12 ?
Co1 O2 2.042(3) . ?
Co1 O3 2.117(3) 12 ?
Co1 O3 2.117(3) . ?
Co1 N1 2.290(14) 12 ?
Co1 N1 2.290(14) . ?
O1 C1 1.237(6) . ?
O2 C1 1.260(5) . ?
O3 C2 1.429(5) . ?
O3 H3O 0.85(2) . ?
C1 C2 1.541(6) . ?
C2 C3 1.514(6) . ?
C2 H2 0.9800 . ?
C3 C8 1.368(7) . ?
C3 C4 1.370(7) . ?
C4 C5 1.394(8) . ?
C4 H4 0.9300 . ?
C5 C6 1.329(10) . ?
C5 H5 0.9300 . ?
C6 C7 1.353(11) . ?
C6 H6 0.9300 . ?
C7 C8 1.393(8) . ?
C7 H7 0.9300 . ?
C8 H8 0.9300 . ?
N1 C13 1.30(2) . ?
N1 C9 1.37(2) . ?
C9 C10 1.36(3) . ?
C9 H9 0.9300 . ?
C10 C11 1.41(2) . ?
C10 H10 0.9300 . ?
C11 C12 1.35(2) . ?
C11 C14 1.540(18) . ?
C12 C13 1.29(2) . ?
C12 H12 0.9300 . ?
C13 H13 0.9300 . ?
C14 C15 1.505(14) . ?
C14 H14A 0.9700 . ?
C14 H14B 0.9700 . ?
C15 C14 1.505(14) 12_545 ?
C15 H15 0.9924 . ?
N1' C9' 1.29(2) . ?
N1' C13' 1.38(2) . ?
C9' C10' 1.37(3) . ?
C9' H9' 0.9300 . ?
C10' C11' 1.39(3) . ?
C10' H10' 0.9300 . ?
C11' C12' 1.33(2) . ?
C11' C14' 1.51(2) . ?
C12' C13' 1.44(2) . ?
C12' H12' 0.9300 . ?
C13' H13' 0.9300 . ?
C14' C15' 1.490(14) . ?
C14' H14C 0.9700 . ?
C14' H14D 0.9700 . ?
C15' C14' 1.490(14) 12_545 ?
C15' H15' 0.9705 . ?

loop_
_geom_hbond_atom_site_label_D
_geom_hbond_atom_site_label_H
_geom_hbond_atom_site_label_A
_geom_hbond_distance_DH
_geom_hbond_distance_HA
_geom_hbond_distance_DA
_geom_hbond_angle_DHA
_geom_hbond_site_symmetry_A
O3 H3O O1 0.85(2) 1.78(2) 2.625(5) 174(5) 5_554
